data_7108586
loop_
_publ_author_name
'Katsuhiko Takeuchi'
'Douglas W. Stephan'

_publ_section_title
;
 Silyl-migrations in frustrated Lewis pair chemistry: reactions of
 (CH3)3Si)3P and B(C6F4H)3 with H2 and CO2
;
_journal_name_full Chem.Commun.
_journal_page_first 11304
_journal_paper_doi 10.1039/c2cc36470k
_journal_volume 48
_journal_year 2012
_chemical_formula_sum 'C30 H39 B F12 P Si4'
_chemical_formula_weight 781.75
_chemical_name_systematic
;
?
;
_space_group_IT_number 148
_symmetry_cell_setting trigonal
_symmetry_space_group_name_Hall '-R 3'
_symmetry_space_group_name_H-M 'R -3 :H'
_atom_sites_solution_hydrogens geom
_atom_sites_solution_primary direct
_atom_sites_solution_secondary difmap
_audit_creation_method SHELXL-97
_cell_angle_alpha 90.00
_cell_angle_beta 90.00
_cell_angle_gamma 120.00
_cell_formula_units_Z 6
_cell_length_a 14.0075(12)
_cell_length_b 14.0075(12)
_cell_length_c 34.296(4)
_cell_measurement_reflns_used 9976
_cell_measurement_temperature 293(2)
_cell_measurement_theta_max 27.284
_cell_measurement_theta_min 2.902
_cell_volume 5827.7(10)
_computing_structure_refinement 'SHELXL-97 (Sheldrick, 2008)'
_computing_structure_solution 'SHELXS-97 (Sheldrick, 2008)'
_diffrn_ambient_temperature 293(2)
_diffrn_measured_fraction_theta_full 1.000
_diffrn_measured_fraction_theta_max 1.000
_diffrn_measurement_device_type 'Bruker APEXII CCD area detector'
_diffrn_measurement_method 'phi and omega scans'
_diffrn_radiation_monochromator graphite
_diffrn_radiation_source 'fine-focus sealed tube'
_diffrn_radiation_type MoK\a
_diffrn_radiation_wavelength 0.71073
_diffrn_reflns_av_R_equivalents 0.0000
_diffrn_reflns_av_sigmaI/netI 0.0779
_diffrn_reflns_limit_h_max 18
_diffrn_reflns_limit_h_min -18
_diffrn_reflns_limit_k_max 18
_diffrn_reflns_limit_k_min -18
_diffrn_reflns_limit_l_max 44
_diffrn_reflns_limit_l_min -44
_diffrn_reflns_number 2998
_diffrn_reflns_theta_full 27.45
_diffrn_reflns_theta_max 27.45
_diffrn_reflns_theta_min 1.78
_exptl_absorpt_coefficient_mu 0.272
_exptl_absorpt_correction_type none
_exptl_crystal_colour Colorless
_exptl_crystal_density_diffrn 1.337
_exptl_crystal_density_method 'not measured'
_exptl_crystal_description Plate
_exptl_crystal_F_000 2418
_exptl_crystal_size_max 0.13
_exptl_crystal_size_mid 0.11
_exptl_crystal_size_min 0.11
_refine_diff_density_max 1.291
_refine_diff_density_min -0.316
_refine_diff_density_rms 0.081
_refine_ls_extinction_method none
_refine_ls_goodness_of_fit_ref 1.061
_refine_ls_hydrogen_treatment constr
_refine_ls_matrix_type full
_refine_ls_number_parameters 153
_refine_ls_number_reflns 2998
_refine_ls_number_restraints 0
_refine_ls_restrained_S_all 1.061
_refine_ls_R_factor_all 0.0662
_refine_ls_R_factor_gt 0.0567
_refine_ls_shift/su_max 0.000
_refine_ls_shift/su_mean 0.000
_refine_ls_structure_factor_coef Fsqd
_refine_ls_weighting_details 'calc w=1/[\s^2^(Fo^2^)+(0.0707P)^2^+10.8148P] where P=(Fo^2^+2Fc^2^)/3'
_refine_ls_weighting_scheme calc
_refine_ls_wR_factor_gt 0.1359
_refine_ls_wR_factor_ref 0.1461
_reflns_number_gt 2674
_reflns_number_total 2998
_reflns_threshold_expression >2sigma(I)
_cod_data_source_file c2cc36470k.txt
_cod_data_source_block kt002twin
_cod_original_sg_symbol_H-M 'R -3'
_cod_database_code 7108586

loop_
_symmetry_equiv_pos_as_xyz
'x, y, z'
'-y, x-y, z'
'-x+y, -x, z'
'x+2/3, y+1/3, z+1/3'
'-y+2/3, x-y+1/3, z+1/3'
'-x+y+2/3, -x+1/3, z+1/3'
'x+1/3, y+2/3, z+2/3'
'-y+1/3, x-y+2/3, z+2/3'
'-x+y+1/3, -x+2/3, z+2/3'
'-x, -y, -z'
'y, -x+y, -z'
'x-y, x, -z'
'-x+2/3, -y+1/3, -z+1/3'
'y+2/3, -x+y+1/3, -z+1/3'
'x-y+2/3, x+1/3, -z+1/3'
'-x+1/3, -y+2/3, -z+2/3'
'y+1/3, -x+y+2/3, -z+2/3'
'x-y+1/3, x+2/3, -z+2/3'

loop_
_atom_site_label
_atom_site_type_symbol
_atom_site_fract_x
_atom_site_fract_y
_atom_site_fract_z
_atom_site_U_iso_or_equiv
_atom_site_adp_type
_atom_site_occupancy
_atom_site_symmetry_multiplicity
_atom_site_calc_flag
_atom_site_refinement_flags
P1 P 0.3333 0.6667 0.04210(5) 0.0150(3) Uani 1 3 d S
Si1 Si 0.3333 0.6667 -0.02499(5) 0.0204(4) Uani 1 3 d S
Si2 Si 0.25312(9) 0.48790(9) 0.06475(4) 0.0233(2) Uani 1 1 d .
C19 C 0.4262(5) 0.8095(4) -0.04134(14) 0.0364(11) Uani 1 1 d .
H19A H 0.4214 0.8136 -0.0692 0.055 Uiso 1 1 calc R
H19B H 0.5006 0.8316 -0.0341 0.055 Uiso 1 1 calc R
H19C H 0.4048 0.8578 -0.0292 0.055 Uiso 1 1 calc R
C22 C 0.3567(5) 0.4424(4) 0.05865(16) 0.0383(11) Uani 1 1 d .
H22A H 0.3233 0.3654 0.0648 0.057 Uiso 1 1 calc R
H22B H 0.4178 0.4840 0.0759 0.057 Uiso 1 1 calc R
H22C H 0.3824 0.4545 0.0322 0.057 Uiso 1 1 calc R
C23 C 0.1271(4) 0.3989(4) 0.03523(16) 0.0387(11) Uani 1 1 d .
H23A H 0.1483 0.3922 0.0092 0.058 Uiso 1 1 calc R
H23B H 0.0811 0.4316 0.0344 0.058 Uiso 1 1 calc R
H23C H 0.0872 0.3272 0.0469 0.058 Uiso 1 1 calc R
C24 C 0.2187(5) 0.4887(4) 0.11740(13) 0.0350(11) Uani 1 1 d .
H24A H 0.1669 0.5143 0.1199 0.052 Uiso 1 1 calc R
H24B H 0.2846 0.5369 0.1316 0.052 Uiso 1 1 calc R
H24C H 0.1869 0.4154 0.1277 0.052 Uiso 1 1 calc R
F1 F 0.1395(2) -0.0673(2) 0.19678(8) 0.0331(6) Uani 1 1 d .
F2 F 0.3440(2) -0.0132(3) 0.17967(9) 0.0382(7) Uani 1 1 d .
F3 F 0.3359(3) 0.1866(3) 0.06989(10) 0.0496(9) Uani 1 1 d .
F4 F 0.1327(3) 0.1369(3) 0.08718(9) 0.0443(8) Uani 1 1 d .
C1 C 0.1247(3) 0.0327(3) 0.14344(11) 0.0215(7) Uani 1 1 d .
C2 C 0.1847(3) -0.0034(3) 0.16497(12) 0.0237(8) Uani 1 1 d .
C3 C 0.2919(4) 0.0234(4) 0.15606(13) 0.0256(9) Uani 1 1 d .
C4 C 0.3460(4) 0.0876(4) 0.12481(14) 0.0274(9) Uani 1 1 d .
H4 H 0.4182 0.1067 0.1190 0.033 Uiso 1 1 calc R
C5 C 0.2877(4) 0.1233(4) 0.10205(14) 0.0296(9) Uani 1 1 d .
C6 C 0.1816(4) 0.0969(4) 0.11172(13) 0.0270(9) Uani 1 1 d .
B1 B 0.0000 0.0000 0.1573(2) 0.0230(15) Uani 1 3 d S

loop_
_atom_site_aniso_label
_atom_site_aniso_U_11
_atom_site_aniso_U_22
_atom_site_aniso_U_33
_atom_site_aniso_U_23
_atom_site_aniso_U_13
_atom_site_aniso_U_12
P1 0.0154(5) 0.0154(5) 0.0141(8) 0.000 0.000 0.0077(2)
Si1 0.0236(6) 0.0236(6) 0.0139(9) 0.000 0.000 0.0118(3)
Si2 0.0267(6) 0.0172(5) 0.0232(6) 0.0041(4) 0.0037(4) 0.0089(4)
C19 0.046(3) 0.033(2) 0.025(2) 0.0099(19) 0.0083(19) 0.015(2)
C22 0.052(3) 0.033(3) 0.043(3) 0.008(2) 0.006(2) 0.030(2)
C23 0.037(3) 0.026(2) 0.040(3) -0.004(2) -0.003(2) 0.006(2)
C24 0.039(3) 0.036(3) 0.027(2) 0.0124(19) 0.0073(19) 0.016(2)
F1 0.0371(15) 0.0383(15) 0.0270(13) 0.0100(11) 0.0027(11) 0.0212(13)
F2 0.0408(16) 0.0481(17) 0.0379(16) -0.0014(13) -0.0099(12) 0.0315(14)
F3 0.0444(18) 0.058(2) 0.053(2) 0.0314(16) 0.0264(15) 0.0311(16)
F4 0.0439(17) 0.065(2) 0.0399(16) 0.0299(15) 0.0132(13) 0.0388(17)
C1 0.0223(18) 0.0209(17) 0.0199(18) -0.0004(14) -0.0011(14) 0.0098(15)
C2 0.026(2) 0.0211(18) 0.024(2) 0.0012(15) -0.0012(16) 0.0115(16)
C3 0.030(2) 0.023(2) 0.030(2) -0.0068(16) -0.0057(17) 0.0183(18)
C4 0.022(2) 0.024(2) 0.036(2) -0.0036(17) 0.0013(17) 0.0116(16)
C5 0.030(2) 0.026(2) 0.034(2) 0.0050(17) 0.0074(18) 0.0153(18)
C6 0.029(2) 0.028(2) 0.028(2) 0.0044(17) -0.0017(17) 0.0175(18)
B1 0.023(2) 0.023(2) 0.022(4) 0.000 0.000 0.0117(12)

loop_
_atom_type_symbol
_atom_type_description
_atom_type_scat_dispersion_real
_atom_type_scat_dispersion_imag
_atom_type_scat_source
C C 0.0033 0.0016 'International Tables Vol C Tables 4.2.6.8 and 6.1.1.4'
H H 0.0000 0.0000 'International Tables Vol C Tables 4.2.6.8 and 6.1.1.4'
B B 0.0013 0.0007 'International Tables Vol C Tables 4.2.6.8 and 6.1.1.4'
F F 0.0171 0.0103 'International Tables Vol C Tables 4.2.6.8 and 6.1.1.4'
P P 0.1023 0.0942 'International Tables Vol C Tables 4.2.6.8 and 6.1.1.4'
Si Si 0.0817 0.0704 'International Tables Vol C Tables 4.2.6.8 and 6.1.1.4'

loop_
_geom_angle_atom_site_label_1
_geom_angle_atom_site_label_2
_geom_angle_atom_site_label_3
_geom_angle
_geom_angle_site_symmetry_1
_geom_angle_site_symmetry_3
Si1 P1 Si2 109.68(5) . 3_565
Si1 P1 Si2 109.68(5) . 2_665
Si2 P1 Si2 109.26(5) 3_565 2_665
Si1 P1 Si2 109.68(5) . .
Si2 P1 Si2 109.26(5) 3_565 .
Si2 P1 Si2 109.26(5) 2_665 .
C19 Si1 C19 111.20(15) 2_665 .
C19 Si1 C19 111.20(15) 2_665 3_565
C19 Si1 C19 111.20(15) . 3_565
C19 Si1 P1 107.68(16) 2_665 .
C19 Si1 P1 107.68(16) . .
C19 Si1 P1 107.68(16) 3_565 .
C22 Si2 C23 110.4(3) . .
C22 Si2 C24 110.9(2) . .
C23 Si2 C24 111.5(3) . .
C22 Si2 P1 107.03(18) . .
C23 Si2 P1 109.06(18) . .
C24 Si2 P1 107.79(17) . .
Si1 C19 H19A 109.5 . .
Si1 C19 H19B 109.5 . .
H19A C19 H19B 109.5 . .
Si1 C19 H19C 109.5 . .
H19A C19 H19C 109.5 . .
H19B C19 H19C 109.5 . .
Si2 C22 H22A 109.5 . .
Si2 C22 H22B 109.5 . .
H22A C22 H22B 109.5 . .
Si2 C22 H22C 109.5 . .
H22A C22 H22C 109.5 . .
H22B C22 H22C 109.5 . .
Si2 C23 H23A 109.5 . .
Si2 C23 H23B 109.5 . .
H23A C23 H23B 109.5 . .
Si2 C23 H23C 109.5 . .
H23A C23 H23C 109.5 . .
H23B C23 H23C 109.5 . .
Si2 C24 H24A 109.5 . .
Si2 C24 H24B 109.5 . .
H24A C24 H24B 109.5 . .
Si2 C24 H24C 109.5 . .
H24A C24 H24C 109.5 . .
H24B C24 H24C 109.5 . .
C6 C1 C2 113.5(4) . .
C6 C1 B1 126.6(4) . .
C2 C1 B1 119.8(4) . .
F1 C2 C3 116.3(4) . .
F1 C2 C1 120.1(4) . .
C3 C2 C1 123.6(4) . .
F2 C3 C4 119.7(4) . .
F2 C3 C2 118.8(4) . .
C4 C3 C2 121.4(4) . .
C3 C4 C5 116.6(4) . .
C3 C4 H4 121.7 . .
C5 C4 H4 121.7 . .
F3 C5 C6 119.0(4) . .
F3 C5 C4 119.9(4) . .
C6 C5 C4 121.0(4) . .
F4 C6 C5 115.7(4) . .
F4 C6 C1 120.5(4) . .
C5 C6 C1 123.8(4) . .
C1 B1 C1 111.9(3) 3 .
C1 B1 C1 111.9(3) 3 2
C1 B1 C1 111.9(3) . 2

loop_
_geom_bond_atom_site_label_1
_geom_bond_atom_site_label_2
_geom_bond_distance
_geom_bond_site_symmetry_2
P1 Si1 2.301(3) .
P1 Si2 2.3071(12) 3_565
P1 Si2 2.3071(12) 2_665
P1 Si2 2.3071(12) .
Si1 C19 1.846(5) 2_665
Si1 C19 1.846(5) .
Si1 C19 1.846(5) 3_565
Si2 C22 1.865(5) .
Si2 C23 1.870(5) .
Si2 C24 1.870(5) .
C19 H19A 0.9600 .
C19 H19B 0.9600 .
C19 H19C 0.9600 .
C22 H22A 0.9600 .
C22 H22B 0.9600 .
C22 H22C 0.9600 .
C23 H23A 0.9600 .
C23 H23B 0.9600 .
C23 H23C 0.9600 .
C24 H24A 0.9600 .
C24 H24B 0.9600 .
C24 H24C 0.9600 .
F1 C2 1.351(5) .
F2 C3 1.350(5) .
F3 C5 1.364(5) .
F4 C6 1.369(5) .
C1 C6 1.382(6) .
C1 C2 1.390(5) .
C1 B1 1.640(5) .
C2 C3 1.388(6) .
C3 C4 1.360(6) .
C4 C5 1.390(7) .
C4 H4 0.9300 .
C5 C6 1.381(6) .
B1 C1 1.640(5) 3
B1 C1 1.640(5) 2

loop_
_geom_torsion_atom_site_label_1
_geom_torsion_atom_site_label_2
_geom_torsion_atom_site_label_3
_geom_torsion_atom_site_label_4
_geom_torsion
_geom_torsion_site_symmetry_1
_geom_torsion_site_symmetry_4
Si2 P1 Si1 C19 -46.80(19) 3_565 2_665
Si2 P1 Si1 C19 -166.80(19) 2_665 2_665
Si2 P1 Si1 C19 73.20(19) . 2_665
Si2 P1 Si1 C19 73.20(19) 3_565 .
Si2 P1 Si1 C19 -46.80(19) 2_665 .
Si2 P1 Si1 C19 -166.80(19) . .
Si2 P1 Si1 C19 -166.80(19) 3_565 3_565
Si2 P1 Si1 C19 73.20(19) 2_665 3_565
Si2 P1 Si1 C19 -46.80(19) . 3_565
Si1 P1 Si2 C22 76.5(2) . .
Si2 P1 Si2 C22 -163.30(19) 3_565 .
Si2 P1 Si2 C22 -43.8(2) 2_665 .
Si1 P1 Si2 C23 -42.93(19) . .
Si2 P1 Si2 C23 77.3(2) 3_565 .
Si2 P1 Si2 C23 -163.2(2) 2_665 .
Si1 P1 Si2 C24 -164.15(18) . .
Si2 P1 Si2 C24 -43.9(2) 3_565 .
Si2 P1 Si2 C24 75.60(19) 2_665 .
C6 C1 C2 F1 -179.8(4) . .
B1 C1 C2 F1 1.4(6) . .
C6 C1 C2 C3 1.0(6) . .
B1 C1 C2 C3 -177.8(4) . .
F1 C2 C3 F2 -1.4(6) . .
C1 C2 C3 F2 177.8(4) . .
F1 C2 C3 C4 -179.7(4) . .
C1 C2 C3 C4 -0.5(7) . .
F2 C3 C4 C5 -179.3(4) . .
C2 C3 C4 C5 -1.0(7) . .
C3 C4 C5 F3 -179.0(4) . .
C3 C4 C5 C6 1.8(7) . .
F3 C5 C6 F4 0.6(7) . .
C4 C5 C6 F4 179.8(4) . .
F3 C5 C6 C1 179.4(4) . .
C4 C5 C6 C1 -1.4(7) . .
C2 C1 C6 F4 178.7(4) . .
B1 C1 C6 F4 -2.7(7) . .
C2 C1 C6 C5 -0.1(7) . .
B1 C1 C6 C5 178.6(4) . .
C6 C1 B1 C1 100.2(4) . 3
C2 C1 B1 C1 -81.2(7) . 3
C6 C1 B1 C1 -26.4(7) . 2
C2 C1 B1 C1 152.2(4) . 2
